data_2311330
loop_
_publ_author_name
'Rammohan, Alagappa'
'Kaduk, James A.'

_publ_section_title
;
 Sodium potassium hydrogen citrate, NaKHC6H5O7.
;
_journal_coeditor_code BR2256
_journal_issue 'Pt 2'
_journal_name_full 'Acta crystallographica. Section E, Crystallographic communications'
_journal_page_first 170
_journal_page_last 173
_journal_paper_doi 10.1107/S2056989016000232
_journal_volume 72
_journal_year 2016
_chemical_formula_moiety 'Na K (C6 H6 O7)'
_chemical_formula_structural 'Na K H C6 H5 O7'
_chemical_formula_sum 'C6 H6 K Na O7'
_chemical_formula_weight 252.19
_chemical_name_common 'Sodium potassium hydrogen citrate'
_chemical_name_systematic
;
sodium potassium hydrogen citrate
;
_space_group_IT_number 2
_space_group_name_Hall '-P 1'
_space_group_name_H-M_alt 'P -1'
_symmetry_cell_setting triclinic
_symmetry_space_group_name_Hall '-P 1'
_symmetry_space_group_name_H-M 'P -1'
_audit_creation_method 'from EXP file using GSAS2CIF'
_cell_angle_alpha 74.8964(19)
_cell_angle_beta 76.019(2)
_cell_angle_gamma 71.4496(14)
_cell_formula_units_Z 2
_cell_length_a 5.99933(18)
_cell_length_b 8.2277(2)
_cell_length_c 10.1419(3)
_cell_measurement_temperature 300
_cell_volume 451.27(2)
_computing_data_collection
;
<i>DIFFRAC.Measurement</i> (Bruker, 2009)
;
_computing_data_reduction
;
<i>PowDLL</i> (Kourkoumelis, 2013)
;
_computing_molecular_graphics
;
DIAMOND (Putz & Brandenburg, 2015)
;
_computing_publication_material
;
publCIF (Westrip, 2010)
;
_computing_structure_refinement
;
GSAS (Larson & Von Dreele, 2004),
<i>EXPGUI</i> (Toby, 2001)
;
_computing_structure_solution
;
<i>FOX</i> (Favre-Nicolin & \<Cern\'y, 2002)
;
_diffrn_ambient_temperature 300
_diffrn_measurement_device_type 'Bruker D2 Phaser'
_diffrn_radiation_monochromator 'Ni filter'
_exptl_absorpt_correction_T_max 1.00000
_exptl_absorpt_correction_T_min 1.00000
_exptl_absorpt_process_details
;   GSAS Absorption/surface roughness correction: function number 0
 No correction is applied.
;
_exptl_crystal_density_diffrn 1.8635
_pd_block_id 2014-04-19T10:53|RAMM093|James_A._Kaduk|D2
_pd_calc_method 'Rietveld Refinement'
_pd_char_colour white
_pd_instr_dist_anal/detc 141.5
_pd_instr_dist_src/spec 141.5
_pd_instr_location 'Department of Physics, Illinois Institute of Technology'
_pd_meas_2theta_range_inc 0.02021
_pd_meas_2theta_range_max 100.0036
_pd_meas_2theta_range_min 4.9978
_pd_meas_scan_method step
_pd_phase_name 'Na K H (C6 H5 O7)'
_pd_prep_pressure 101
_pd_prep_temperature 393
_pd_proc_2theta_range_inc 0.02021
_pd_proc_2theta_range_max 99.9136
_pd_proc_2theta_range_min 4.9078
_pd_proc_info_datetime 2014-04-19T10:53:51
_pd_proc_ls_background_function
;   GSAS Background function number 1 with 10 terms.
 Shifted Chebyshev function of 1st kind
      1:    1400.27     2:   -1034.48     3:    405.201     4:   -101.434
      5:    48.9076     6:   -20.5280     7:   -17.7840     8:    47.9002
      9:   -30.1492    10:    17.3246
;
_pd_proc_ls_peak_cutoff 0.00500
_pd_proc_ls_profile_function
;
CW Profile function number 4 with  27 terms
Pseudovoigt profile coefficients as parameterized in
Thompson <i>et al.</i> (1987).
Asymmetry correction of Finger <i>et al.</i> (1994).
Microstrain broadening by Stephens (1999).
#1(GU)   =    2.580 #2(GV)   =    0.000 #3(GW)   =    1.999
#4(GP)   =    0.000 #5(LX)   =    4.774 #6(ptec) =     0.64
#7(trns) =     4.34 #8(shft) =   4.0539 #9(sfec) =     0.00
#10(S/L) =   0.0168 #11(H/L) =   0.0200 #12(eta) =   0.0000
Peak tails are ignored  where the intensity is below 0.0050 times the peak
Aniso. broadening axis   0.0   0.0   1.0
;
_pd_proc_ls_prof_R_factor 0.0337
_pd_proc_ls_prof_wR_expected 0.0241
_pd_proc_ls_prof_wR_factor 0.0460
_pd_spec_mounting 'standard holder'
_pd_spec_mount_mode reflection
_pd_spec_shape flat_sheet
_pd_spec_size_axial 24
_pd_spec_size_equat 24
_pd_spec_size_thick 3
_refine_ls_extinction_method none
_refine_ls_goodness_of_fit_all 2.01
_refine_ls_hydrogen_treatment refU
_refine_ls_matrix_type full
_refine_ls_number_constraints 2
_refine_ls_number_parameters 98
_refine_ls_number_restraints 29
_refine_ls_shift/su_max 0.04
_refine_ls_shift/su_mean 0.01
_refine_ls_weighting_scheme sigma
_reflns_number_total 1840
_cod_data_source_file br2256sup1.cif
_cod_data_source_block RAMM093_publ
_cod_original_cell_volume 451.27(3)
_cod_database_code 2311330

loop_
_symmetry_equiv_pos_site_id
_symmetry_equiv_pos_as_xyz
1 +x,+y,+z
-1 -x,-y,-z

loop_
_atom_site_type_symbol
_atom_site_label
_atom_site_fract_x
_atom_site_fract_y
_atom_site_fract_z
_atom_site_U_iso_or_equiv
_atom_site_thermal_displace_type
_atom_site_occupancy
C C1 0.6011(16) 0.4794(8) 0.6851(9) 0.0215(12) Uiso 1.0
C C2 0.5815(15) 0.5669(11) 0.8023(8) 0.003(3) Uiso 1.0
C C3 0.7804(11) 0.6586(7) 0.7744(6) 0.003(3) Uiso 1.0
C C4 0.7535(15) 0.7282(10) 0.9061(7) 0.003(3) Uiso 1.0
C C5 0.9060(17) 0.8477(14) 0.8955(7) 0.0215(12) Uiso 1.0
C C6 0.7448(13) 0.8129(8) 0.6491(6) 0.0215(12) Uiso 1.0
H H7 0.59718 0.46465 0.90250 0.003(4) Uiso 1.0
H H8 0.40047 0.66779 0.81496 0.003(4) Uiso 1.0
H H9 0.80365 0.61352 0.99492 0.003(4) Uiso 1.0
H H10 0.55837 0.80168 0.93544 0.003(4) Uiso 1.0
O O11 0.5025(16) 0.5759(9) 0.5848(8) 0.0215(12) Uiso 1.0
O O12 0.6312(14) 0.3154(9) 0.7090(7) 0.0215(12) Uiso 1.0
O O13 0.9018(14) 0.8943(10) 1.0079(7) 0.0215(12) Uiso 1.0
O O14 1.0287(14) 0.9043(10) 0.7803(7) 0.0215(12) Uiso 1.0
O O15 0.9008(15) 0.8051(10) 0.5379(7) 0.0215(12) Uiso 1.0
O O16 0.5507(13) 0.9325(9) 0.6540(6) 0.0215(12) Uiso 1.0
O O17 1.0087(13) 0.5402(9) 0.7419(7) 0.0215(12) Uiso 1.0
H H18 1.10980 0.60623 0.68105 0.0279(16) Uiso 1.0
Na Na19 0.2588(11) 0.8708(7) 0.5423(6) 0.051(3) Uiso 1.0
K K20 0.1831(8) 0.1991(5) 0.7186(3) 0.0406(16) Uiso 1.0
H H21 0.5 0.5 0.5 0.03 Uiso 1.0
H H22 1.0 1.0 1.0 0.03 Uiso 1.0

loop_
_atom_type_symbol
_atom_type_number_in_cell
_atom_type_scat_Cromer_Mann_a1
_atom_type_scat_Cromer_Mann_a2
_atom_type_scat_Cromer_Mann_a3
_atom_type_scat_Cromer_Mann_a4
_atom_type_scat_Cromer_Mann_b1
_atom_type_scat_Cromer_Mann_b2
_atom_type_scat_Cromer_Mann_b3
_atom_type_scat_Cromer_Mann_b4
_atom_type_scat_Cromer_Mann_c
_atom_type_scat_dispersion_real
_atom_type_scat_dispersion_imag
_atom_type_scat_source
C 12.0 2.31000 20.8439 1.02000 10.2075 1.58860 0.56870 0.86500 51.6512 0.21560 0.000 0.000 International_Tables_Vol_C
H 12.0 0.49300 10.5109 0.32291 26.1257 0.14019 3.14236 0.04081 57.7997 0.00304 0.000 0.000 International_Tables_Vol_C
O 14.0 3.04850 13.2771 2.28680 5.70110 1.54630 0.32390 0.86700 32.9089 0.25080 0.000 0.000 International_Tables_Vol_C
Na 2.0 4.76260 3.28500 3.17360 8.84220 1.26740 0.31360 1.11280 129.424 0.67600 0.000 0.000 International_Tables_Vol_C
K 2.0 8.21860 12.7949 7.43980 0.77480 1.05190 213.187 0.86590 41.6841 1.42280 0.000 0.000 International_Tables_Vol_C

loop_
_diffrn_radiation_type
_diffrn_radiation_wavelength
K\a~1~ 1.540629
K\a~2~ 1.544451

loop_
_geom_angle_atom_site_label_1
_geom_angle_atom_site_label_2
_geom_angle_atom_site_label_3
_geom_angle_site_symmetry_1
_geom_angle_site_symmetry_3
_geom_angle
_geom_angle_publ_flag
C2 C1 O11 1_555 1_555 115.5(7) n
C2 C1 O12 1_555 1_555 119.5(6) n
O11 C1 O12 1_555 1_555 119.9(5) n
C1 C2 C3 1_555 1_555 111.3(4) n
C2 C3 C4 1_555 1_555 106.1(4) n
C2 C3 C6 1_555 1_555 109.6(4) n
C2 C3 O17 1_555 1_555 110.5(4) n
C4 C3 C6 1_555 1_555 109.8(4) n
C4 C3 O17 1_555 1_555 112.8(4) n
C6 C3 O17 1_555 1_555 108.0(4) n
C3 C4 C5 1_555 1_555 115.8(5) n
C4 C5 O13 1_555 1_555 116.5(4) n
C4 C5 O14 1_555 1_555 122.2(6) n
O13 C5 O14 1_555 1_555 121.2(6) n
C3 C6 O15 1_555 1_555 118.8(4) n
C3 C6 O16 1_555 1_555 118.9(4) n
O15 C6 O16 1_555 1_555 121.9(5) n
C1 O11 Na19 1_555 1_555 134.1(7) n
C1 O12 K20 1_555 1_555 115.3(5) n
C1 O12 K20 1_555 1_655 97.7(5) n
K20 O12 K20 1_555 1_655 146.9(3) n
C5 O13 K20 1_555 -1_667 142.9(5) n
C5 O14 Na19 1_555 1_655 151.2(7) n
C5 O14 K20 1_555 1_665 125.9(6) n
Na19 O14 K20 1_655 1_665 82.7(2) n
C6 O15 Na19 1_555 1_655 115.3(8) n
C6 O15 Na19 1_555 -1_676 89.5(4) n
C6 O15 K20 1_555 -1_666 125.5(7) n
Na19 O15 Na19 1_655 -1_676 85.3(3) n
Na19 O15 K20 1_655 -1_666 117.4(3) n
Na19 O15 K20 -1_676 -1_666 81.9(3) n
C6 O16 Na19 1_555 1_555 110.5(7) n
C6 O16 Na19 1_555 -1_676 90.1(4) n
C6 O16 K20 1_555 1_565 164.8(7) n
Na19 O16 Na19 1_555 -1_676 102.2(3) n
Na19 O16 K20 1_555 1_565 83.8(3) n
Na19 O16 K20 -1_676 1_565 92.0(3) n
C3 O17 H18 1_555 1_555 108.0(4) n
C3 O17 K20 1_555 1_655 137.1(5) n
O11 Na19 O14 1_555 1_455 101.9(3) n
O11 Na19 O15 1_555 1_455 97.2(3) n
O11 Na19 O15 1_555 -1_676 165.6(4) n
O11 Na19 O16 1_555 1_555 84.1(3) n
O11 Na19 O16 1_555 -1_676 113.5(4) n
O14 Na19 O15 1_455 1_455 78.7(3) n
O14 Na19 O15 1_455 -1_676 88.4(3) n
O14 Na19 O16 1_455 1_555 77.0(3) n
O14 Na19 O16 1_455 -1_676 133.6(3) n
O15 Na19 O15 1_455 -1_676 94.7(3) n
O15 Na19 O16 1_455 1_555 155.4(4) n
O15 Na19 O16 1_455 -1_676 123.0(4) n
O15 Na19 O16 -1_676 1_555 88.5(3) n
O15 Na19 O16 -1_676 -1_676 52.60(18) n
O16 Na19 O16 1_555 -1_676 77.9(3) n
O12 K20 O12 1_455 1_555 146.9(3) n
O12 K20 O13 1_455 -1_667 91.1(2) n
O12 K20 O14 1_455 1_445 71.8(2) n
O12 K20 O15 1_455 -1_666 68.5(2) n
O12 K20 O16 1_455 1_545 135.5(3) n
O12 K20 O17 1_455 1_455 71.9(2) n
O12 K20 O13 1_555 -1_667 94.6(2) n
O12 K20 O14 1_555 1_445 140.9(3) n
O12 K20 O15 1_555 -1_666 115.0(3) n
O12 K20 O16 1_555 1_545 75.2(2) n
O12 K20 O17 1_555 1_455 75.6(2) n
O13 K20 O14 -1_667 1_445 73.0(2) n
O13 K20 O15 -1_667 -1_666 149.4(2) n
O13 K20 O16 -1_667 1_545 100.9(3) n
O13 K20 O17 -1_667 1_455 89.3(2) n
O14 K20 O15 1_445 -1_666 78.9(2) n
O14 K20 O16 1_445 1_545 71.2(3) n
O14 K20 O17 1_445 1_455 139.0(3) n
O15 K20 O16 -1_666 1_545 80.8(2) n
O15 K20 O17 -1_666 1_455 104.6(3) n
O16 K20 O17 1_545 1_455 149.7(3) n

loop_
_geom_bond_atom_site_label_1
_geom_bond_atom_site_label_2
_geom_bond_site_symmetry_2
_geom_bond_distance
_geom_bond_publ_flag
C1 C2 1_555 1.507(2) n
C1 O11 1_555 1.260(4) n
C1 O12 1_555 1.268(4) n
C2 C1 1_555 1.507(2) n
C2 C3 1_555 1.540(2) n
C3 C2 1_555 1.540(2) n
C3 C4 1_555 1.541(2) n
C3 C6 1_555 1.5460(19) n
C3 O17 1_555 1.427(4) n
C4 C3 1_555 1.541(2) n
C4 C5 1_555 1.511(2) n
C5 C4 1_555 1.511(2) n
C5 O13 1_555 1.286(4) n
C5 O14 1_555 1.282(4) n
C6 C3 1_555 1.5460(19) n
C6 O15 1_555 1.281(4) n
C6 O16 1_555 1.263(4) n
O11 C1 1_555 1.260(4) n
O11 Na19 1_555 2.390(10) n
O11 K20 -1_666 3.591(9) n
O12 C1 1_555 1.268(4) n
O12 Na19 -1_666 3.138(10) n
O12 K20 1_555 3.100(8) n
O12 K20 1_655 3.159(9) n
O13 C5 1_555 1.286(4) n
O13 K20 -1_667 2.646(8) n
O14 C5 1_555 1.282(4) n
O14 Na19 1_655 2.510(9) n
O14 K20 1_665 2.737(8) n
O15 C6 1_555 1.281(4) n
O15 Na19 1_655 2.388(9) n
O15 Na19 -1_676 2.512(9) n
O15 K20 -1_666 2.777(8) n
O16 C6 1_555 1.263(4) n
O16 Na19 1_555 2.537(10) n
O16 Na19 -1_676 2.508(8) n
O16 K20 1_565 2.660(7) n
O17 C3 1_555 1.427(4) n
O17 K20 1_655 2.717(8) n
Na19 O11 1_555 2.390(10) n
Na19 O12 -1_666 3.138(10) n
Na19 O14 1_455 2.510(9) n
Na19 O15 1_455 2.388(9) n
Na19 O15 -1_676 2.512(9) n
Na19 O16 1_555 2.537(10) n
Na19 O16 -1_676 2.508(8) n
K20 O11 -1_666 3.591(9) n
K20 O12 1_455 3.159(9) n
K20 O12 1_555 3.100(8) n
K20 O13 -1_667 2.646(8) n
K20 O14 1_445 2.737(8) n
K20 O15 -1_666 2.777(8) n
K20 O16 1_545 2.660(7) n
K20 O17 1_455 2.717(8) n
